data_1557835
loop_
_publ_author_name
'Afra, Salar'
'Samouei, Hamidreza'
'Truong, Phuc'
'Nasr-El-Din, Hisham'

_publ_section_title
;
 Micellar growth and network formation in acidic solutions of a
 sulfobetaine zwitterionic surfactant triggered by an inorganic salt.
;
_journal_issue 18
_journal_name_full 'Soft matter'
_journal_page_first 4494
_journal_page_last 4501
_journal_paper_doi 10.1039/d0sm00399a
_journal_volume 16
_journal_year 2020
_chemical_formula_moiety '0.5(Cl2 Fe H8 O4), 0.5(Cl), 0.5(H4 O2)'
_chemical_formula_sum 'Cl1.5 Fe0.5 H6 O3'
_chemical_formula_weight 135.15
_space_group_crystal_system monoclinic
_space_group_IT_number 12
_space_group_name_Hall '-C 2y'
_space_group_name_H-M_alt 'C 1 2/m 1'
_atom_sites_solution_hydrogens difmap
_atom_sites_solution_primary direct
_audit_creation_date 2019-07-30
_audit_creation_method
;
Olex2 1.2
(compiled 2018.05.29 svn.r3508 for OlexSys, GUI svn.r5506)
;
_audit_update_record
;
2019-09-11 deposited with the CCDC.	2020-04-20 downloaded from the CCDC.
;
_cell_angle_alpha 90
_cell_angle_beta 100.159(2)
_cell_angle_gamma 90
_cell_formula_units_Z 4
_cell_length_a 11.7058(7)
_cell_length_b 6.9904(4)
_cell_length_c 5.9153(4)
_cell_measurement_reflns_used 4451
_cell_measurement_temperature 120(2)
_cell_measurement_theta_max 30.01
_cell_measurement_theta_min 5.40
_cell_volume 476.45(5)
_computing_molecular_graphics 'Olex2 (Dolomanov et al., 2009)'
_computing_publication_material 'Olex2 (Dolomanov et al., 2009)'
_computing_structure_refinement 'XL (Sheldrick, 2008)'
_computing_structure_solution 'XT (Sheldrick, 2015)'
_diffrn_ambient_temperature 119.99
_diffrn_detector 'Bruker CMOS area detector'
_diffrn_detector_area_resol_mean 10.5
_diffrn_detector_type 'CMOS area detector'
_diffrn_measured_fraction_theta_full 0.959
_diffrn_measured_fraction_theta_max 0.971
_diffrn_measurement_device 'three-circle diffractometer'
_diffrn_measurement_device_type 'Bruker APEX-II CCD'
_diffrn_measurement_method '\w and \f scans'
_diffrn_radiation_monochromator 'mirror optics'
_diffrn_radiation_probe x-ray
_diffrn_radiation_type MoK\a
_diffrn_radiation_wavelength 0.71073
_diffrn_reflns_av_R_equivalents 0.0238
_diffrn_reflns_av_unetI/netI 0.0151
_diffrn_reflns_Laue_measured_fraction_full 0.959
_diffrn_reflns_Laue_measured_fraction_max 0.971
_diffrn_reflns_limit_h_max 16
_diffrn_reflns_limit_h_min -16
_diffrn_reflns_limit_k_max 9
_diffrn_reflns_limit_k_min -9
_diffrn_reflns_limit_l_max 8
_diffrn_reflns_limit_l_min -8
_diffrn_reflns_number 5047
_diffrn_reflns_point_group_measured_fraction_full 0.959
_diffrn_reflns_point_group_measured_fraction_max 0.971
_diffrn_reflns_theta_full 26.000
_diffrn_reflns_theta_max 30.029
_diffrn_reflns_theta_min 3.536
_diffrn_source 'microfocus sealed X-ray tube'
_diffrn_source_type 'Incoatec I\ms'
_diffrn_standards_number 0
_exptl_absorpt_coefficient_mu 2.404
_exptl_absorpt_correction_type none
_exptl_crystal_colour Yellow
_exptl_crystal_density_diffrn 1.884
_exptl_crystal_F_000 274
_exptl_crystal_size_max 0.1
_exptl_crystal_size_mid 0.1
_exptl_crystal_size_min 0.1
_refine_diff_density_max 0.785
_refine_diff_density_min -0.721
_refine_diff_density_rms 0.184
_refine_ls_extinction_method none
_refine_ls_goodness_of_fit_ref 1.248
_refine_ls_hydrogen_treatment constr
_refine_ls_matrix_type full
_refine_ls_number_parameters 34
_refine_ls_number_reflns 731
_refine_ls_number_restraints 0
_refine_ls_restrained_S_all 1.248
_refine_ls_R_factor_all 0.0306
_refine_ls_R_factor_gt 0.0297
_refine_ls_shift/su_max 0.008
_refine_ls_shift/su_mean 0.000
_refine_ls_structure_factor_coef Fsqd
_refine_ls_weighting_details 'w=1/[\s^2^(Fo^2^)+(0.0696P)^2^+0.9883P] where P=(Fo^2^+2Fc^2^)/3'
_refine_ls_weighting_scheme calc
_refine_ls_wR_factor_gt 0.1156
_refine_ls_wR_factor_ref 0.1170
_reflns_Friedel_coverage 0.000
_reflns_number_gt 713
_reflns_number_total 731
_reflns_threshold_expression 'I > 2\s(I)'
_cod_data_source_file d0sm00399a1.cif
_cod_data_source_block hs_sma_fe2_0m
_cod_depositor_comments 'Adding full bibliography for 1557835.cif.'
_cod_original_formula_sum 'Cl1.50 H6 Fe0.50 O3'
_cod_database_code 1557835
_shelx_shelxl_version_number 2018/3
_shelx_space_group_comment
;
The symmetry employed for this shelxl refinement is uniquely defined
by the following loop, which should always be used as a source of
symmetry information in preference to the above space-group names.
They are only intended as comments.
;
_olex2_refinement_description
;
1. Others
 Fixed Sof: H2A(0.5) H2B(0.5)
 Fixed U12: Fe1(0) Cl3(0) Cl2(0) O2(0)
 Fixed U23: Fe1(0) Cl3(0) Cl2(0) O2(0)
 Fixed Uiso: H1A(0.023) H1B(0.023) H2A(0.025) H2B(0.025)
 Fixed X: Fe1(0.5) Cl3(0.5) H1A(0.568876) H1B(0.670178) H2A(0.669419)
 H2B(0.749717)
 Fixed Y: Fe1(0.5) Cl3(1) Cl2(0.5) H1A(0.733337) H1B(0.661497) O2(1)
 H2A(0.887589) H2B(1.025753)
 Fixed Z: Fe1(0.5) Cl3(0) H1A(0.233022) H1B(0.380142) H2A(0.588901)
 H2B(0.697863)
;
_olex2_submission_special_instructions 'No special instructions were received'

loop_
_space_group_symop_operation_xyz
'x, y, z'
'-x, y, -z'
'x+1/2, y+1/2, z'
'-x+1/2, y+1/2, -z'
'-x, -y, -z'
'x, -y, z'
'-x+1/2, -y+1/2, -z'
'x+1/2, -y+1/2, z'

loop_
_atom_site_label
_atom_site_type_symbol
_atom_site_fract_x
_atom_site_fract_y
_atom_site_fract_z
_atom_site_U_iso_or_equiv
_atom_site_adp_type
_atom_site_occupancy
_atom_site_site_symmetry_order
_atom_site_calc_flag
_atom_site_refinement_flags_posn
_atom_site_refinement_flags_adp
_atom_site_refinement_flags_occupancy
_atom_site_disorder_assembly
_atom_site_disorder_group
Fe1 Fe 0.500000 0.500000 0.500000 0.0110(2) Uani 1 4 d S T P . .
Cl3 Cl 0.500000 1.000000 0.000000 0.0145(3) Uani 1 4 d S T P . .
Cl2 Cl 0.36989(6) 0.500000 0.16382(12) 0.0169(2) Uani 1 2 d S T P . .
O1 O 0.59908(13) 0.7044(2) 0.3762(3) 0.0154(3) Uani 1 1 d . . . . .
H1A H 0.568876 0.733337 0.233022 0.023 Uiso 1 1 d GR . . . .
H1B H 0.670178 0.661497 0.380142 0.023 Uiso 1 1 d GR . . . .
O2 O 0.67652(19) 1.000000 0.6529(4) 0.0168(4) Uani 1 2 d S T P . .
H2A H 0.669419 0.887589 0.588901 0.025 Uiso 0.5 1 d G . . . .
H2B H 0.749717 1.025753 0.697863 0.025 Uiso 0.5 1 d G . . . .

loop_
_atom_site_aniso_label
_atom_site_aniso_U_11
_atom_site_aniso_U_22
_atom_site_aniso_U_33
_atom_site_aniso_U_23
_atom_site_aniso_U_13
_atom_site_aniso_U_12
Fe1 0.0127(3) 0.0101(3) 0.0096(3) 0.000 0.0006(2) 0.000
Cl3 0.0185(5) 0.0126(5) 0.0120(4) 0.000 0.0019(3) 0.000
Cl2 0.0181(4) 0.0190(4) 0.0117(4) 0.000 -0.0025(2) 0.000
O1 0.0171(7) 0.0141(7) 0.0144(7) 0.0023(5) 0.0015(5) -0.0011(5)
O2 0.0156(10) 0.0172(10) 0.0173(10) 0.000 0.0024(8) 0.000

loop_
_atom_type_symbol
_atom_type_description
_atom_type_scat_dispersion_real
_atom_type_scat_dispersion_imag
_atom_type_scat_source
Cl Cl 0.1484 0.1585 'International Tables Vol C Tables 4.2.6.8 and 6.1.1.4'
Fe Fe 0.3463 0.8444 'International Tables Vol C Tables 4.2.6.8 and 6.1.1.4'
H H 0.0000 0.0000 'International Tables Vol C Tables 4.2.6.8 and 6.1.1.4'
O O 0.0106 0.0060 'International Tables Vol C Tables 4.2.6.8 and 6.1.1.4'

loop_
_geom_angle_atom_site_label_1
_geom_angle_atom_site_label_2
_geom_angle_atom_site_label_3
_geom_angle
_geom_angle_site_symmetry_1
_geom_angle_site_symmetry_3
_geom_angle_publ_flag
Cl2 Fe1 Cl2 180.0 . 5_666 ?
O1 Fe1 Cl2 88.78(4) 5_666 . ?
O1 Fe1 Cl2 91.22(4) 5_666 5_666 ?
O1 Fe1 Cl2 88.78(4) . 5_666 ?
O1 Fe1 Cl2 91.22(4) . . ?
O1 Fe1 Cl2 91.22(4) 6_565 . ?
O1 Fe1 Cl2 88.78(4) 6_565 5_666 ?
O1 Fe1 Cl2 91.22(4) 2_656 5_666 ?
O1 Fe1 Cl2 88.78(4) 2_656 . ?
O1 Fe1 O1 180.0 5_666 . ?
O1 Fe1 O1 91.88(9) 2_656 . ?
O1 Fe1 O1 88.12(9) 5_666 2_656 ?
O1 Fe1 O1 180.0 6_565 2_656 ?
O1 Fe1 O1 91.88(9) 5_666 6_565 ?
O1 Fe1 O1 88.12(9) 6_565 . ?
Fe1 O1 H1A 110.2 . . ?
Fe1 O1 H1B 110.1 . . ?
H1A O1 H1B 108.7 . . ?
H2A O2 H2A 129.2 . 6_575 ?
H2A O2 H2B 109.5 6_575 6_575 ?
H2A O2 H2B 109.5 . . ?
H2A O2 H2B 87.7 . 6_575 ?
H2B O2 H2A 87.7 . 6_575 ?
H2B O2 H2B 23.9 . 6_575 ?

loop_
_geom_bond_atom_site_label_1
_geom_bond_atom_site_label_2
_geom_bond_distance
_geom_bond_site_symmetry_2
_geom_bond_publ_flag
Fe1 Cl2 2.2817(7) 5_666 ?
Fe1 Cl2 2.2816(7) . ?
Fe1 O1 2.0552(15) 2_656 ?
Fe1 O1 2.0552(15) 6_565 ?
Fe1 O1 2.0552(15) 5_666 ?
Fe1 O1 2.0552(15) . ?
O1 H1A 0.8815 . ?
O1 H1B 0.8812 . ?
O2 H2A 0.87(5) 6_575 ?
O2 H2A 0.8699 . ?
O2 H2B 0.87(2) 6_575 ?
O2 H2B 0.8700 . ?
